data_2234032
loop_
_publ_author_name
'Petrov, Pavel A.'
'Naumov, Dmitry Yu.'
'Konchenko, Sergey N.'

_publ_section_title
;
 Tris(tetrabutylammonium)
 hexakis(<i>tert</i>-butanethiolato-\k<i>S</i>)hepta-\m~3~-chlorido-\m~3~-sulfido-hexamolybdate
 dihydrate
;
_journal_coeditor_code WM2589
_journal_issue 3
_journal_name_full 'Acta Crystallographica Section E'
_journal_page_first m333
_journal_page_last m334
_journal_paper_doi 10.1107/S1600536812007416
_journal_volume 68
_journal_year 2012
_chemical_formula_iupac '(C16 H36 N)3 [Mo6 (C4 H9 S)6 Cl7 S], 2H2 O'
_chemical_formula_moiety '3(C16 H36 N +), C24 H54 Cl7 Mo6 S7 3-, 2(H2 O)'
_chemical_formula_sum 'C72 H166 Cl7 Mo6 N3 O2 S7'
_chemical_formula_weight 2154.29
_chemical_name_systematic
;
Tris(tetrabutylammonium)
hexakis(<i>tert</i>-butanethiolato-\k<i>S</i>)hepta-\m~3~-
chlorido-\m~3~-sulfido-hexamolybdate dihydrate
;
_space_group_IT_number 167
_symmetry_cell_setting trigonal
_symmetry_space_group_name_Hall '-R 3 2"c'
_symmetry_space_group_name_H-M 'R -3 c :H'
_atom_sites_solution_hydrogens geom
_atom_sites_solution_primary direct
_atom_sites_solution_secondary difmap
_audit_creation_method SHELXL-97
_cell_angle_alpha 90.00
_cell_angle_beta 90.00
_cell_angle_gamma 120.00
_cell_formula_units_Z 6
_cell_length_a 18.7481(5)
_cell_length_b 18.7481(5)
_cell_length_c 52.4233(12)
_cell_measurement_reflns_used 9844
_cell_measurement_temperature 150.0(2)
_cell_measurement_theta_max 28.28
_cell_measurement_theta_min 2.47
_cell_volume 15957.7(7)
_computing_cell_refinement 'SAINT (Bruker, 2004)'
_computing_data_collection 'APEX2 (Bruker, 2004)'
_computing_data_reduction 'SAINT (Bruker, 2004)'
_computing_molecular_graphics
;
SHELXTL (Sheldrick, 2008), Mercury (Macrae <i>et al.</i>, 2006)
and
POV-Ray (Persistence of Vision, 2004)
;
_computing_publication_material 'SHELXTL (Sheldrick, 2008)'
_computing_structure_refinement 'SHELXL97 (Sheldrick, 2008)'
_computing_structure_solution 'SHELXS97 (Sheldrick, 2008)'
_diffrn_ambient_temperature 150.0(2)
_diffrn_detector_area_resol_mean 25
_diffrn_measured_fraction_theta_full 0.999
_diffrn_measured_fraction_theta_max 0.999
_diffrn_measurement_device_type 'Bruker--Nonius X8 APEX CCD'
_diffrn_measurement_method '\f scans'
_diffrn_radiation_monochromator graphite
_diffrn_radiation_type MoK\a
_diffrn_radiation_wavelength 0.71073
_diffrn_reflns_av_R_equivalents 0.0343
_diffrn_reflns_av_sigmaI/netI 0.0168
_diffrn_reflns_limit_h_max 23
_diffrn_reflns_limit_h_min -23
_diffrn_reflns_limit_k_max 22
_diffrn_reflns_limit_k_min -23
_diffrn_reflns_limit_l_max 55
_diffrn_reflns_limit_l_min -65
_diffrn_reflns_number 36925
_diffrn_reflns_theta_full 25.50
_diffrn_reflns_theta_max 26.37
_diffrn_reflns_theta_min 2.17
_diffrn_standards_number 0
_exptl_absorpt_coefficient_mu 1.035
_exptl_absorpt_correction_T_max 0.7967
_exptl_absorpt_correction_T_min 0.6704
_exptl_absorpt_correction_type multi-scan
_exptl_absorpt_process_details '(<i>SADABS</i>; Bruker, 2004)'
_exptl_crystal_colour brown
_exptl_crystal_density_diffrn 1.345
_exptl_crystal_density_method 'not measured'
_exptl_crystal_description prism
_exptl_crystal_F_000 6708
_exptl_crystal_size_max 0.42
_exptl_crystal_size_mid 0.35
_exptl_crystal_size_min 0.23
_refine_diff_density_max 1.160
_refine_diff_density_min -0.758
_refine_ls_extinction_method none
_refine_ls_goodness_of_fit_ref 1.136
_refine_ls_hydrogen_treatment constr
_refine_ls_matrix_type full
_refine_ls_number_parameters 161
_refine_ls_number_reflns 3637
_refine_ls_number_restraints 12
_refine_ls_restrained_S_all 1.141
_refine_ls_R_factor_all 0.0486
_refine_ls_R_factor_gt 0.0383
_refine_ls_shift/su_max 0.000
_refine_ls_shift/su_mean 0.000
_refine_ls_structure_factor_coef Fsqd
_refine_ls_weighting_details 'calc w=1/[\s^2^(Fo^2^)+(0.0654P)^2^+69.7786P] where P=(Fo^2^+2Fc^2^)/3'
_refine_ls_weighting_scheme calc
_refine_ls_wR_factor_gt 0.1170
_refine_ls_wR_factor_ref 0.1246
_reflns_number_gt 3092
_reflns_number_total 3637
_reflns_threshold_expression I>2\s(I)
_cod_data_source_file wm2589.cif
_cod_data_source_block I
_cod_original_sg_symbol_H-M 'R -3 c'
_cod_database_code 2234032
_cod_database_fobs_code 2234032

loop_
_symmetry_equiv_pos_as_xyz
'x, y, z'
'-y, x-y, z'
'-x+y, -x, z'
'x-y, -y, -z+1/2'
'-x, -x+y, -z+1/2'
'y, x, -z+1/2'
'x+2/3, y+1/3, z+1/3'
'-y+2/3, x-y+1/3, z+1/3'
'-x+y+2/3, -x+1/3, z+1/3'
'x-y+2/3, -y+1/3, -z+5/6'
'-x+2/3, -x+y+1/3, -z+5/6'
'y+2/3, x+1/3, -z+5/6'
'x+1/3, y+2/3, z+2/3'
'-y+1/3, x-y+2/3, z+2/3'
'-x+y+1/3, -x+2/3, z+2/3'
'x-y+1/3, -y+2/3, -z+7/6'
'-x+1/3, -x+y+2/3, -z+7/6'
'y+1/3, x+2/3, -z+7/6'
'-x, -y, -z'
'y, -x+y, -z'
'x-y, x, -z'
'-x+y, y, z-1/2'
'x, x-y, z-1/2'
'-y, -x, z-1/2'
'-x+2/3, -y+1/3, -z+1/3'
'y+2/3, -x+y+1/3, -z+1/3'
'x-y+2/3, x+1/3, -z+1/3'
'-x+y+2/3, y+1/3, z-1/6'
'x+2/3, x-y+1/3, z-1/6'
'-y+2/3, -x+1/3, z-1/6'
'-x+1/3, -y+2/3, -z+2/3'
'y+1/3, -x+y+2/3, -z+2/3'
'x-y+1/3, x+2/3, -z+2/3'
'-x+y+1/3, y+2/3, z+1/6'
'x+1/3, x-y+2/3, z+1/6'
'-y+1/3, -x+2/3, z+1/6'

loop_
_atom_site_type_symbol
_atom_site_label
_atom_site_fract_x
_atom_site_fract_y
_atom_site_fract_z
_atom_site_U_iso_or_equiv
_atom_site_adp_type
_atom_site_calc_flag
_atom_site_refinement_flags
_atom_site_occupancy
_atom_site_symmetry_multiplicity
_atom_site_disorder_group
Mo Mo1 0.093280(16) 0.039723(17) 0.020197(5) 0.02512(13) Uani d . 1 1 .
Cl Cl1 0.0000 0.0000 0.05819(2) 0.0298(3) Uani d S 1 3 .
Cl Cl2 0.07472(5) -0.10085(5) 0.019692(16) 0.0374(2) Uani d P 0.8333333 1 1
S S1 0.21632(6) 0.09894(7) 0.049357(18) 0.0458(3) Uani d . 1 1 .
S S2 0.07472(5) -0.10085(5) 0.019692(16) 0.0374(2) Uani d P 0.1666667 1 2
O O2W 0.5911(10) 0.3102(13) 0.0925(4) 0.103(6) Uani d PU 0.25 1 2
N N1 0.2617(3) 0.3333 0.0833 0.0555(12) Uani d S 1 2 .
C C1 0.3076(2) 0.0927(3) 0.03926(8) 0.0478(9) Uani d . 1 1 .
C C2 0.3649(4) 0.1194(6) 0.06188(11) 0.107(3) Uani d . 1 1 .
H H2A 0.4128 0.1137 0.0578 0.161 Uiso calc R 1 1 .
H H2B 0.3359 0.0848 0.0766 0.161 Uiso calc R 1 1 .
H H2C 0.3831 0.1771 0.0659 0.161 Uiso calc R 1 1 .
C C3 0.2844(4) 0.0089(4) 0.02944(17) 0.111(3) Uani d . 1 1 .
H H3A 0.2454 -0.0054 0.0153 0.167 Uiso calc R 1 1 .
H H3B 0.2587 -0.0316 0.0432 0.167 Uiso calc R 1 1 .
H H3C 0.3339 0.0089 0.0234 0.167 Uiso calc R 1 1 .
C C4 0.3539(4) 0.1528(5) 0.01793(13) 0.099(2) Uani d . 1 1 .
H H4A 0.3731 0.2091 0.0238 0.148 Uiso calc R 1 1 .
H H4B 0.3172 0.1408 0.0033 0.148 Uiso calc R 1 1 .
H H4C 0.4013 0.1473 0.0129 0.148 Uiso calc R 1 1 .
C C11 0.3094(3) 0.3354(3) 0.10717(8) 0.0559(11) Uani d . 1 1 .
H H11A 0.3620 0.3883 0.1075 0.067 Uiso calc R 1 1 .
H H11B 0.2773 0.3342 0.1223 0.067 Uiso calc R 1 1 .
C C12 0.3281(3) 0.2659(3) 0.10940(9) 0.0669(13) Uani d . 1 1 .
H H12A 0.2761 0.2126 0.1078 0.080 Uiso calc R 1 1 .
H H12B 0.3645 0.2697 0.0952 0.080 Uiso calc R 1 1 .
C C13 0.3688(4) 0.2676(3) 0.13419(10) 0.0809(16) Uani d . 1 1 .
H H13A 0.3314 0.2620 0.1484 0.097 Uiso calc R 1 1 .
H H13B 0.4195 0.3218 0.1360 0.097 Uiso calc R 1 1 .
C C14 0.3909(4) 0.2012(4) 0.13669(13) 0.0886(18) Uani d . 1 1 .
H H14A 0.3405 0.1473 0.1369 0.133 Uiso calc R 1 1 .
H H14B 0.4214 0.2090 0.1526 0.133 Uiso calc R 1 1 .
H H14C 0.4252 0.2040 0.1222 0.133 Uiso calc R 1 1 .
C C21 0.2550(3) 0.4108(3) 0.08358(10) 0.0649(13) Uani d . 1 1 .
H H21A 0.3108 0.4587 0.0862 0.078 Uiso calc R 1 1 .
H H21B 0.2212 0.4081 0.0984 0.078 Uiso calc R 1 1 .
C C22 0.2179(5) 0.4266(4) 0.05962(15) 0.107(3) Uani d . 1 1 .
H H22A 0.2472 0.4229 0.0444 0.128 Uiso calc R 1 1 .
H H22B 0.1595 0.3828 0.0582 0.128 Uiso calc R 1 1 .
C C23 0.2222(4) 0.5059(4) 0.05953(12) 0.0854(17) Uani d . 1 1 .
H H23A 0.2808 0.5494 0.0606 0.102 Uiso calc R 1 1 .
H H23B 0.1942 0.5099 0.0750 0.102 Uiso calc R 1 1 .
C C24 0.1854(6) 0.5224(5) 0.03716(18) 0.136(4) Uani d . 1 1 .
H H24A 0.2026 0.5059 0.0216 0.204 Uiso calc R 1 1 .
H H24B 0.2039 0.5814 0.0364 0.204 Uiso calc R 1 1 .
H H24C 0.1252 0.4910 0.0386 0.204 Uiso calc R 1 1 .
O O1W 0.6667 0.3333 0.0468(7) 0.095(8) Uani d SPU 0.25 3 .

loop_
_atom_site_aniso_label
_atom_site_aniso_U_11
_atom_site_aniso_U_22
_atom_site_aniso_U_33
_atom_site_aniso_U_12
_atom_site_aniso_U_13
_atom_site_aniso_U_23
Mo1 0.02590(17) 0.02668(17) 0.02253(19) 0.01297(12) -0.00049(9) -0.00092(9)
Cl1 0.0327(4) 0.0327(4) 0.0241(6) 0.0163(2) 0.000 0.000
Cl2 0.0400(4) 0.0387(4) 0.0356(4) 0.0212(4) -0.0011(3) 0.0002(3)
S1 0.0345(5) 0.0652(6) 0.0409(5) 0.0273(4) -0.0101(4) -0.0199(4)
S2 0.0400(4) 0.0387(4) 0.0356(4) 0.0212(4) -0.0011(3) 0.0002(3)
O2W 0.049(7) 0.116(10) 0.122(10) 0.024(6) 0.007(6) 0.007(7)
N1 0.060(2) 0.051(3) 0.052(3) 0.0254(14) -0.0121(11) -0.024(2)
C1 0.0364(19) 0.054(2) 0.057(2) 0.0256(18) -0.0009(17) -0.0042(18)
C2 0.061(3) 0.210(8) 0.076(4) 0.086(5) -0.021(3) -0.020(4)
C3 0.061(3) 0.066(4) 0.219(8) 0.040(3) 0.019(4) -0.011(4)
C4 0.055(3) 0.126(6) 0.100(5) 0.034(4) 0.019(3) 0.031(4)
C11 0.062(3) 0.056(3) 0.044(2) 0.024(2) -0.0055(19) -0.0146(18)
C12 0.082(3) 0.063(3) 0.058(3) 0.039(3) -0.011(2) -0.015(2)
C13 0.110(5) 0.063(3) 0.063(3) 0.038(3) -0.013(3) -0.002(2)
C14 0.100(5) 0.088(4) 0.082(4) 0.050(4) -0.012(3) 0.009(3)
C21 0.061(3) 0.057(3) 0.075(3) 0.028(2) -0.019(2) -0.033(2)
C22 0.131(6) 0.086(4) 0.122(5) 0.070(4) -0.078(5) -0.058(4)
C23 0.086(4) 0.081(4) 0.094(4) 0.045(3) -0.018(3) -0.026(3)
C24 0.157(8) 0.091(5) 0.181(8) 0.078(5) -0.083(7) -0.039(5)
O1W 0.086(8) 0.086(8) 0.113(12) 0.043(4) 0.000 0.000

loop_
_atom_type_symbol
_atom_type_description
_atom_type_scat_dispersion_real
_atom_type_scat_dispersion_imag
_atom_type_scat_source
C C 0.0033 0.0016 'International Tables Vol C Tables 4.2.6.8 and 6.1.1.4'
H H 0.0000 0.0000 'International Tables Vol C Tables 4.2.6.8 and 6.1.1.4'
N N 0.0061 0.0033 'International Tables Vol C Tables 4.2.6.8 and 6.1.1.4'
S S 0.1246 0.1234 'International Tables Vol C Tables 4.2.6.8 and 6.1.1.4'
Cl Cl 0.1484 0.1585 'International Tables Vol C Tables 4.2.6.8 and 6.1.1.4'
Mo Mo -1.6832 0.6857 'International Tables Vol C Tables 4.2.6.8 and 6.1.1.4'
O O 0.0106 0.0060 'International Tables Vol C Tables 4.2.6.8 and 6.1.1.4'

loop_
_geom_angle_atom_site_label_1
_geom_angle_atom_site_label_2
_geom_angle_atom_site_label_3
_geom_angle_site_symmetry_1
_geom_angle_site_symmetry_3
_geom_angle
S2 Mo1 Cl2 2 2 0.00(5)
S2 Mo1 Cl2 2 . 175.69(3)
Cl2 Mo1 Cl2 2 . 175.69(3)
S2 Mo1 S2 2 21 90.61(2)
Cl2 Mo1 S2 2 21 90.61(2)
Cl2 Mo1 S2 . 21 90.59(2)
S2 Mo1 Cl2 2 21 90.61(2)
Cl2 Mo1 Cl2 2 21 90.61(2)
Cl2 Mo1 Cl2 . 21 90.59(2)
S2 Mo1 Cl2 21 21 0.00(5)
S2 Mo1 Cl1 2 . 89.24(2)
Cl2 Mo1 Cl1 2 . 89.24(2)
Cl2 Mo1 Cl1 . . 89.22(2)
S2 Mo1 Cl1 21 . 175.32(3)
Cl2 Mo1 Cl1 21 . 175.32(3)
S2 Mo1 S1 2 . 89.10(3)
Cl2 Mo1 S1 2 . 89.10(3)
Cl2 Mo1 S1 . . 94.93(3)
S2 Mo1 S1 21 . 94.79(3)
Cl2 Mo1 S1 21 . 94.79(3)
Cl1 Mo1 S1 . . 89.88(3)
S2 Mo1 Mo1 2 20 119.05(2)
Cl2 Mo1 Mo1 2 20 119.05(2)
Cl2 Mo1 Mo1 . 20 58.40(2)
S2 Mo1 Mo1 21 20 58.22(2)
Cl2 Mo1 Mo1 21 20 58.22(2)
Cl1 Mo1 Mo1 . 20 117.960(18)
S1 Mo1 Mo1 . 20 138.62(2)
S2 Mo1 Mo1 2 21 58.41(2)
Cl2 Mo1 Mo1 2 21 58.41(2)
Cl2 Mo1 Mo1 . 21 119.04(2)
S2 Mo1 Mo1 21 21 58.25(2)
Cl2 Mo1 Mo1 21 21 58.25(2)
Cl1 Mo1 Mo1 . 21 117.960(17)
S1 Mo1 Mo1 . 21 134.36(3)
Mo1 Mo1 Mo1 20 21 60.665(13)
S2 Mo1 Mo1 2 3 117.95(2)
Cl2 Mo1 Mo1 2 3 117.95(2)
Cl2 Mo1 Mo1 . 3 57.92(2)
S2 Mo1 Mo1 21 3 117.86(2)
Cl2 Mo1 Mo1 21 3 117.86(2)
Cl1 Mo1 Mo1 . 3 58.302(15)
S1 Mo1 Mo1 . 3 135.38(3)
Mo1 Mo1 Mo1 20 3 59.667(7)
Mo1 Mo1 Mo1 21 3 90.0
S2 Mo1 Mo1 2 2 57.95(2)
Cl2 Mo1 Mo1 2 2 57.95(2)
Cl2 Mo1 Mo1 . 2 117.91(2)
S2 Mo1 Mo1 21 2 117.89(2)
Cl2 Mo1 Mo1 21 2 117.89(2)
Cl1 Mo1 Mo1 . 2 58.302(15)
S1 Mo1 Mo1 . 2 131.38(2)
Mo1 Mo1 Mo1 20 2 90.0
Mo1 Mo1 Mo1 21 2 59.667(7)
Mo1 Mo1 Mo1 3 2 60.0
Mo1 Cl1 Mo1 3 2 63.40(3)
Mo1 Cl1 Mo1 3 . 63.40(3)
Mo1 Cl1 Mo1 2 . 63.40(3)
Mo1 Cl2 Mo1 3 . 64.13(2)
Mo1 Cl2 Mo1 3 20 63.36(2)
Mo1 Cl2 Mo1 . 20 63.35(2)
C1 S1 Mo1 . . 118.11(13)
C21 N1 C21 16_554 . 111.8(5)
C21 N1 C11 16_554 16_554 107.2(2)
C21 N1 C11 . 16_554 110.3(3)
C21 N1 C11 16_554 . 110.3(3)
C21 N1 C11 . . 107.2(2)
C11 N1 C11 16_554 . 110.1(5)
C3 C1 C2 . . 113.8(5)
C3 C1 C4 . . 106.5(5)
C2 C1 C4 . . 106.6(5)
C3 C1 S1 . . 111.9(3)
C2 C1 S1 . . 106.4(3)
C4 C1 S1 . . 111.6(4)
C1 C2 H2A . . 109.5
C1 C2 H2B . . 109.5
H2A C2 H2B . . 109.5
C1 C2 H2C . . 109.5
H2A C2 H2C . . 109.5
H2B C2 H2C . . 109.5
C1 C3 H3A . . 109.5
C1 C3 H3B . . 109.5
H3A C3 H3B . . 109.5
C1 C3 H3C . . 109.5
H3A C3 H3C . . 109.5
H3B C3 H3C . . 109.5
C1 C4 H4A . . 109.5
C1 C4 H4B . . 109.5
H4A C4 H4B . . 109.5
C1 C4 H4C . . 109.5
H4A C4 H4C . . 109.5
H4B C4 H4C . . 109.5
C12 C11 N1 . . 115.2(3)
C12 C11 H11A . . 108.5
N1 C11 H11A . . 108.5
C12 C11 H11B . . 108.5
N1 C11 H11B . . 108.5
H11A C11 H11B . . 107.5
C13 C12 C11 . . 112.5(4)
C13 C12 H12A . . 109.1
C11 C12 H12A . . 109.1
C13 C12 H12B . . 109.1
C11 C12 H12B . . 109.1
H12A C12 H12B . . 107.8
C12 C13 C14 . . 114.0(5)
C12 C13 H13A . . 108.8
C14 C13 H13A . . 108.8
C12 C13 H13B . . 108.8
C14 C13 H13B . . 108.8
H13A C13 H13B . . 107.7
C13 C14 H14A . . 109.5
C13 C14 H14B . . 109.5
H14A C14 H14B . . 109.5
C13 C14 H14C . . 109.5
H14A C14 H14C . . 109.5
H14B C14 H14C . . 109.5
N1 C21 C22 . . 116.1(4)
N1 C21 H21A . . 108.3
C22 C21 H21A . . 108.3
N1 C21 H21B . . 108.3
C22 C21 H21B . . 108.3
H21A C21 H21B . . 107.4
C23 C22 C21 . . 113.7(5)
C23 C22 H22A . . 108.8
C21 C22 H22A . . 108.8
C23 C22 H22B . . 108.8
C21 C22 H22B . . 108.8
H22A C22 H22B . . 107.7
C22 C23 C24 . . 115.3(5)
C22 C23 H23A . . 108.4
C24 C23 H23A . . 108.4
C22 C23 H23B . . 108.4
C24 C23 H23B . . 108.4
H23A C23 H23B . . 107.5
C23 C24 H24A . . 109.5
C23 C24 H24B . . 109.5
H24A C24 H24B . . 109.5
C23 C24 H24C . . 109.5
H24A C24 H24C . . 109.5
H24B C24 H24C . . 109.5

loop_
_geom_bond_atom_site_label_1
_geom_bond_atom_site_label_2
_geom_bond_site_symmetry_2
_geom_bond_distance
_geom_bond_publ_flag
Mo1 Mo1 20 2.6067(4) yes
Mo1 Mo1 21 2.6067(4) ?
Mo1 Mo1 3 2.6328(5) yes
Mo1 Mo1 2 2.6328(5) ?
Mo1 S1 . 2.5158(9) yes
Mo1 S2 2 2.4792(9) yes
Mo1 S2 21 2.4842(9) yes
Mo1 Cl1 . 2.5054(10) yes
Mo1 Cl2 . 2.4801(9) yes
Mo1 Cl2 2 2.4792(9) yes
Mo1 Cl2 21 2.4842(9) yes
Cl1 Mo1 3 2.5054(10) ?
Cl1 Mo1 2 2.5054(10) ?
Cl2 Mo1 3 2.4792(9) ?
Cl2 Mo1 20 2.4842(9) ?
S1 C1 . 1.849(4) ?
O2W O2W 16_554 1.22(4) ?
N1 C21 16_554 1.520(5) ?
N1 C21 . 1.520(5) ?
N1 C11 16_554 1.525(5) ?
N1 C11 . 1.525(5) ?
C1 C3 . 1.497(7) ?
C1 C2 . 1.508(6) ?
C1 C4 . 1.515(7) ?
C2 H2A . 0.9800 ?
C2 H2B . 0.9800 ?
C2 H2C . 0.9800 ?
C3 H3A . 0.9800 ?
C3 H3B . 0.9800 ?
C3 H3C . 0.9800 ?
C4 H4A . 0.9800 ?
C4 H4B . 0.9800 ?
C4 H4C . 0.9800 ?
C11 C12 . 1.515(7) ?
C11 H11A . 0.9900 ?
C11 H11B . 0.9900 ?
C12 C13 . 1.500(7) ?
C12 H12A . 0.9900 ?
C12 H12B . 0.9900 ?
C13 C14 . 1.501(8) ?
C13 H13A . 0.9900 ?
C13 H13B . 0.9900 ?
C14 H14A . 0.9800 ?
C14 H14B . 0.9800 ?
C14 H14C . 0.9800 ?
C21 C22 . 1.535(8) ?
C21 H21A . 0.9900 ?
C21 H21B . 0.9900 ?
C22 C23 . 1.448(8) ?
C22 H22A . 0.9900 ?
C22 H22B . 0.9900 ?
C23 C24 . 1.470(9) ?
C23 H23A . 0.9900 ?
C23 H23B . 0.9900 ?
C24 H24A . 0.9800 ?
C24 H24B . 0.9800 ?
C24 H24C . 0.9800 ?
